data_8102202
loop_
_publ_author_name
'Junyan Wang'
'Dave M. Johnson'
'Edward R. T. Tiekink'

_publ_section_title
;
 Crystal structure of 2-benzyl-3-hydroxyisoindolin-1-one, C15H13NO2
;
_journal_issue 1
_journal_name_full 'Zeitschrift f\"ur Kristallographie - New Crystal Structures'
_journal_page_first 25
_journal_volume 223
_journal_year 2008
_chemical_formula_moiety 'C15 H13 N O2'
_chemical_formula_sum 'C15 H13 N O2'
_chemical_formula_weight 239.26
_chemical_name_systematic
; 
2-benzyl-3-hydroxyisoindolin-1-one
;
_space_group_IT_number 14
_symmetry_cell_setting monoclinic
_symmetry_space_group_name_Hall '-P 2ybc'
_symmetry_space_group_name_H-M 'P 1 21/c 1'
_atom_sites_solution_hydrogens geom
_atom_sites_solution_primary direct
_atom_sites_solution_secondary difmap
_audit_creation_method SHELXL-97
_cell_angle_alpha 90
_cell_angle_beta 96.970(4)
_cell_angle_gamma 90
_cell_formula_units_Z 4
_cell_length_a 12.987(2)
_cell_length_b 7.6913(11)
_cell_length_c 12.083(3)
_cell_measurement_reflns_used 2776
_cell_measurement_temperature 153(2)
_cell_measurement_theta_max 30.2
_cell_measurement_theta_min 2.7
_cell_volume 1198.0(4)
_computing_cell_refinement CrystalClear
_computing_data_collection 'CrystalClear (Rigaku, 2005)'
_computing_data_reduction CrystalClear
_computing_molecular_graphics 'ORTEPII (Johnson, 1976)'
_computing_publication_material SHELXL97
_computing_structure_refinement 'SHELXL97 (Sheldrick, 1997)'
_computing_structure_solution 'SIR-92 (Altomare et al., 1994)'
_diffrn_ambient_temperature 153(2)
_diffrn_measured_fraction_theta_full 0.998
_diffrn_measured_fraction_theta_max 0.998
_diffrn_measurement_device_type 'Rigaku AFC12 & SATURN724'
_diffrn_measurement_method omega
_diffrn_radiation_monochromator graphite
_diffrn_radiation_source 'fine-focus sealed tube'
_diffrn_radiation_type MoK\a
_diffrn_radiation_wavelength 0.71070
_diffrn_reflns_av_R_equivalents 0.032
_diffrn_reflns_av_sigmaI/netI 0.027
_diffrn_reflns_limit_h_max 16
_diffrn_reflns_limit_h_min -16
_diffrn_reflns_limit_k_max 9
_diffrn_reflns_limit_k_min -9
_diffrn_reflns_limit_l_max 15
_diffrn_reflns_limit_l_min -11
_diffrn_reflns_number 8373
_diffrn_reflns_theta_full 26.5
_diffrn_reflns_theta_max 26.5
_diffrn_reflns_theta_min 3.1
_diffrn_standards_decay_% '< 1'
_diffrn_standards_interval_count 0
_diffrn_standards_number 0
_exptl_absorpt_coefficient_mu 0.089
_exptl_absorpt_correction_T_max 1
_exptl_absorpt_correction_T_min 0.849
_exptl_absorpt_correction_type multi-scan
_exptl_absorpt_process_details 'ABSCOR (Higashi, 1995)'
_exptl_crystal_colour yellow
_exptl_crystal_density_diffrn 1.327
_exptl_crystal_density_method 'not measured'
_exptl_crystal_description prism
_exptl_crystal_F_000 504
_exptl_crystal_size_max 0.35
_exptl_crystal_size_mid 0.20
_exptl_crystal_size_min 0.20
_refine_diff_density_max 0.16
_refine_diff_density_min -0.20
_refine_diff_density_rms 0.045
_refine_ls_extinction_method none
_refine_ls_goodness_of_fit_ref 1.13
_refine_ls_hydrogen_treatment constr
_refine_ls_matrix_type full
_refine_ls_number_parameters 166
_refine_ls_number_reflns 2477
_refine_ls_number_restraints 1
_refine_ls_restrained_S_all 1.13
_refine_ls_R_factor_all 0.049
_refine_ls_R_factor_gt 0.047
_refine_ls_shift/su_max <0.001
_refine_ls_shift/su_mean 0.000
_refine_ls_structure_factor_coef Fsqd
_refine_ls_weighting_details 'calc w=1/[\s^2^(Fo^2^)+(0.0631P)^2^+0.241P] where P=(Fo^2^+2Fc^2^)/3'
_refine_ls_weighting_scheme calc
_refine_ls_wR_factor_gt 0.124
_refine_ls_wR_factor_ref 0.127
_reflns_number_gt 2348
_reflns_number_total 2477
_reflns_threshold_expression I>2sigma(I)
_cod_data_source_file 1267-2129.cff
_cod_data_source_block shelxl
_cod_original_sg_symbol_Hall '-P 2ybc '
_cod_original_sg_symbol_H-M P12(1)/c1
_cod_database_code 8102202

loop_
_symmetry_equiv_pos_as_xyz
'x, y, z'
'-x, y+1/2, -z+1/2'
'-x, -y, -z'
'x, -y-1/2, z-1/2'

loop_
_atom_site_label
_atom_site_type_symbol
_atom_site_fract_x
_atom_site_fract_y
_atom_site_fract_z
_atom_site_U_iso_or_equiv
_atom_site_adp_type
_atom_site_occupancy
_atom_site_symmetry_multiplicity
_atom_site_Wyckoff_symbol
_atom_site_calc_flag
_atom_site_refinement_flags
_atom_site_disorder_assembly
_atom_site_disorder_group
O1 O 0.75469(8) 0.09965(13) 0.26735(8) 0.0354(3) Uani 1 4 e d . . .
O2 O 0.83901(8) 0.40713(13) -0.01648(8) 0.0346(3) Uani 1 4 e d D . .
H2O H 0.8147 0.4093 -0.0842 0.052 Uiso 1 4 e d D . .
N1 N 0.76813(9) 0.18693(15) 0.08781(9) 0.0297(3) Uani 1 4 e d . . .
C1 C 0.80730(10) 0.13926(17) 0.19204(11) 0.0286(3) Uani 1 4 e d . . .
C2 C 0.92180(10) 0.14286(16) 0.19561(11) 0.0279(3) Uani 1 4 e d . . .
C3 C 0.99831(11) 0.10180(18) 0.28149(12) 0.0322(3) Uani 1 4 e d . . .
H3 H 0.9813 0.0643 0.3519 0.039 Uiso 1 4 e calc R . .
C4 C 1.10108(11) 0.11733(19) 0.26110(13) 0.0353(3) Uani 1 4 e d . . .
H4 H 1.1554 0.0901 0.3184 0.042 Uiso 1 4 e calc R . .
C5 C 1.12515(11) 0.17246(19) 0.15735(13) 0.0357(3) Uani 1 4 e d . . .
H5 H 1.1958 0.1836 0.1453 0.043 Uiso 1 4 e calc R . .
C6 C 1.04772(11) 0.21129(18) 0.07129(12) 0.0329(3) Uani 1 4 e d . . .
H6 H 1.0644 0.2473 0.0004 0.039 Uiso 1 4 e calc R . .
C7 C 0.94557(10) 0.19609(16) 0.09167(11) 0.0284(3) Uani 1 4 e d . . .
C8 C 0.84726(10) 0.23175(18) 0.01559(11) 0.0290(3) Uani 1 4 e d . . .
H8 H 0.8419 0.1541 -0.0513 0.035 Uiso 1 4 e calc R . .
C9 C 0.65870(11) 0.17803(18) 0.04419(12) 0.0322(3) Uani 1 4 e d . . .
H9A H 0.6397 0.2820 -0.0022 0.039 Uiso 1 4 e calc R . .
H9B H 0.6163 0.1781 0.1070 0.039 Uiso 1 4 e calc R . .
C10 C 0.63528(10) 0.01660(18) -0.02500(11) 0.0298(3) Uani 1 4 e d . . .
C11 C 0.64630(12) -0.1464(2) 0.02505(14) 0.0388(4) Uani 1 4 e d . . .
H11 H 0.6665 -0.1552 0.1031 0.047 Uiso 1 4 e calc R . .
C12 C 0.62794(13) -0.2956(2) -0.03818(16) 0.0472(4) Uani 1 4 e d . . .
H12 H 0.6359 -0.4063 -0.0032 0.057 Uiso 1 4 e calc R . .
C13 C 0.59819(12) -0.2852(2) -0.15163(16) 0.0483(4) Uani 1 4 e d . . .
H13 H 0.5858 -0.3880 -0.1948 0.058 Uiso 1 4 e calc R . .
C14 C 0.58667(12) -0.1248(2) -0.20135(15) 0.0464(4) Uani 1 4 e d . . .
H14 H 0.5656 -0.1170 -0.2793 0.056 Uiso 1 4 e calc R . .
C15 C 0.60541(11) 0.0262(2) -0.13919(12) 0.0374(3) Uani 1 4 e d . . .
H15 H 0.5978 0.1364 -0.1748 0.045 Uiso 1 4 e calc R . .

loop_
_atom_site_aniso_label
_atom_site_aniso_U_11
_atom_site_aniso_U_22
_atom_site_aniso_U_33
_atom_site_aniso_U_23
_atom_site_aniso_U_13
_atom_site_aniso_U_12
O1 0.0329(5) 0.0430(6) 0.0309(5) 0.0007(4) 0.0068(4) -0.0054(4)
O2 0.0430(6) 0.0308(5) 0.0295(5) 0.0037(4) 0.0028(4) 0.0017(4)
N1 0.0262(6) 0.0345(6) 0.0280(6) -0.0005(5) 0.0018(5) -0.0025(4)
C1 0.0308(7) 0.0265(6) 0.0284(7) -0.0023(5) 0.0037(5) -0.0025(5)
C2 0.0300(7) 0.0241(6) 0.0296(7) -0.0018(5) 0.0031(5) -0.0016(5)
C3 0.0341(7) 0.0315(7) 0.0306(7) 0.0009(5) 0.0022(6) 0.0002(6)
C4 0.0308(7) 0.0362(8) 0.0375(8) 0.0018(6) -0.0012(6) 0.0025(6)
C5 0.0276(7) 0.0355(7) 0.0446(8) 0.0000(6) 0.0065(6) 0.0008(5)
C6 0.0327(7) 0.0332(7) 0.0340(7) 0.0020(6) 0.0093(6) 0.0009(6)
C7 0.0311(7) 0.0238(6) 0.0307(7) -0.0020(5) 0.0052(5) -0.0004(5)
C8 0.0321(7) 0.0291(7) 0.0263(7) -0.0019(5) 0.0049(5) 0.0005(5)
C9 0.0271(7) 0.0326(7) 0.0362(7) -0.0029(6) 0.0013(6) 0.0014(5)
C10 0.0221(6) 0.0322(7) 0.0350(7) -0.0019(5) 0.0032(5) 0.0015(5)
C11 0.0387(8) 0.0359(8) 0.0425(9) 0.0019(6) 0.0079(7) -0.0015(6)
C12 0.0433(9) 0.0305(8) 0.0697(12) -0.0032(7) 0.0143(8) -0.0024(6)
C13 0.0287(7) 0.0470(9) 0.0686(12) -0.0262(8) 0.0031(7) -0.0024(7)
C14 0.0317(8) 0.0603(11) 0.0448(9) -0.0178(8) -0.0054(7) 0.0078(7)
C15 0.0310(7) 0.0418(8) 0.0380(8) -0.0026(6) -0.0014(6) 0.0067(6)

loop_
_atom_type_symbol
_atom_type_description
_atom_type_scat_dispersion_real
_atom_type_scat_dispersion_imag
_atom_type_scat_source
C C 0.0033 0.0016 'International Tables Vol C Tables 4.2.6.8 and 6.1.1.4'
H H 0.0000 0.0000 'International Tables Vol C Tables 4.2.6.8 and 6.1.1.4'
N N 0.0061 0.0033 'International Tables Vol C Tables 4.2.6.8 and 6.1.1.4'
O O 0.0106 0.0060 'International Tables Vol C Tables 4.2.6.8 and 6.1.1.4'

loop_
_geom_angle_atom_site_label_1
_geom_angle_atom_site_label_2
_geom_angle_atom_site_label_3
_geom_angle
_geom_angle_site_symmetry_1
_geom_angle_site_symmetry_3
_geom_angle_publ_flag
C8 O2 H2O 107.1 . . ?
C1 N1 C9 124.43(11) . . ?
C1 N1 C8 114.00(11) . . ?
C9 N1 C8 121.25(11) . . ?
O1 C1 N1 124.90(13) . . ?
O1 C1 C2 128.54(13) . . ?
N1 C1 C2 106.56(11) . . ?
C7 C2 C3 121.78(13) . . ?
C7 C2 C1 108.11(12) . . ?
C3 C2 C1 130.10(13) . . ?
C2 C3 C4 117.69(13) . . ?
C2 C3 H3 121.2 . . ?
C4 C3 H3 121.2 . . ?
C3 C4 C5 120.65(14) . . ?
C3 C4 H4 119.7 . . ?
C5 C4 H4 119.7 . . ?
C6 C5 C4 121.18(14) . . ?
C6 C5 H5 119.4 . . ?
C4 C5 H5 119.4 . . ?
C5 C6 C7 118.13(13) . . ?
C5 C6 H6 120.9 . . ?
C7 C6 H6 120.9 . . ?
C2 C7 C6 120.56(13) . . ?
C2 C7 C8 109.90(11) . . ?
C6 C7 C8 129.53(13) . . ?
O2 C8 N1 110.75(11) . . ?
O2 C8 C7 111.98(11) . . ?
N1 C8 C7 101.37(10) . . ?
O2 C8 H8 110.8 . . ?
N1 C8 H8 110.8 . . ?
C7 C8 H8 110.8 . . ?
N1 C9 C10 111.22(11) . . ?
N1 C9 H9A 109.4 . . ?
C10 C9 H9A 109.4 . . ?
N1 C9 H9B 109.4 . . ?
C10 C9 H9B 109.4 . . ?
H9A C9 H9B 108.0 . . ?
C15 C10 C11 118.76(13) . . ?
C15 C10 C9 121.35(13) . . ?
C11 C10 C9 119.86(13) . . ?
C12 C11 C10 120.38(15) . . ?
C12 C11 H11 119.8 . . ?
C10 C11 H11 119.8 . . ?
C11 C12 C13 120.57(16) . . ?
C11 C12 H12 119.7 . . ?
C13 C12 H12 119.7 . . ?
C14 C13 C12 119.31(15) . . ?
C14 C13 H13 120.3 . . ?
C12 C13 H13 120.3 . . ?
C13 C14 C15 120.83(16) . . ?
C13 C14 H14 119.6 . . ?
C15 C14 H14 119.6 . . ?
C10 C15 C14 120.15(15) . . ?
C10 C15 H15 119.9 . . ?
C14 C15 H15 119.9 . . ?

loop_
_geom_bond_atom_site_label_1
_geom_bond_atom_site_label_2
_geom_bond_distance
_geom_bond_site_symmetry_2
_geom_bond_publ_flag
O1 C1 1.2405(16) . ?
O2 C8 1.4040(16) . ?
O2 H2O 0.8403 . ?
N1 C1 1.3505(18) . ?
N1 C9 1.4562(17) . ?
N1 C8 1.4677(17) . ?
C1 C2 1.4826(19) . ?
C2 C7 1.3909(19) . ?
C2 C3 1.3834(19) . ?
C3 C4 1.391(2) . ?
C3 H3 0.9500 . ?
C4 C5 1.394(2) . ?
C4 H4 0.9500 . ?
C5 C6 1.389(2) . ?
C5 H5 0.9500 . ?
C6 C7 1.3833(19) . ?
C6 H6 0.9500 . ?
C7 C8 1.5051(19) . ?
C8 H8 1.0000 . ?
C9 C10 1.5070(19) . ?
C9 H9A 0.9900 . ?
C9 H9B 0.9900 . ?
C10 C15 1.389(2) . ?
C10 C11 1.392(2) . ?
C11 C12 1.383(2) . ?
C11 H11 0.9500 . ?
C12 C13 1.381(3) . ?
C12 H12 0.9500 . ?
C13 C14 1.372(3) . ?
C13 H13 0.9500 . ?
C14 C15 1.388(2) . ?
C14 H14 0.9500 . ?
C15 H15 0.9500 . ?

loop_
_geom_torsion_atom_site_label_1
_geom_torsion_atom_site_label_2
_geom_torsion_atom_site_label_3
_geom_torsion_atom_site_label_4
_geom_torsion
_geom_torsion_site_symmetry_1
_geom_torsion_site_symmetry_2
_geom_torsion_site_symmetry_3
_geom_torsion_site_symmetry_4
_geom_torsion_publ_flag
C9 N1 C1 O1 -8.1(2) . . . . ?
C8 N1 C1 O1 178.42(12) . . . . ?
C9 N1 C1 C2 171.35(11) . . . . ?
C8 N1 C1 C2 -2.16(15) . . . . ?
O1 C1 C2 C7 -179.73(13) . . . . ?
N1 C1 C2 C7 0.89(14) . . . . ?
O1 C1 C2 C3 0.9(2) . . . . ?
N1 C1 C2 C3 -178.47(14) . . . . ?
C7 C2 C3 C4 0.7(2) . . . . ?
C1 C2 C3 C4 180.00(13) . . . . ?
C2 C3 C4 C5 0.0(2) . . . . ?
C3 C4 C5 C6 -0.8(2) . . . . ?
C4 C5 C6 C7 0.9(2) . . . . ?
C3 C2 C7 C6 -0.6(2) . . . . ?
C1 C2 C7 C6 179.94(12) . . . . ?
C3 C2 C7 C8 -179.94(12) . . . . ?
C1 C2 C7 C8 0.64(14) . . . . ?
C5 C6 C7 C2 -0.2(2) . . . . ?
C5 C6 C7 C8 178.98(13) . . . . ?
C1 N1 C8 O2 -116.53(12) . . . . ?
C9 N1 C8 O2 69.72(15) . . . . ?
C1 N1 C8 C7 2.45(15) . . . . ?
C9 N1 C8 C7 -171.29(11) . . . . ?
C2 C7 C8 O2 116.33(12) . . . . ?
C6 C7 C8 O2 -62.89(18) . . . . ?
C2 C7 C8 N1 -1.77(14) . . . . ?
C6 C7 C8 N1 179.01(13) . . . . ?
C1 N1 C9 C10 -98.74(15) . . . . ?
C8 N1 C9 C10 74.32(15) . . . . ?
N1 C9 C10 C15 -113.02(14) . . . . ?
N1 C9 C10 C11 65.16(16) . . . . ?
C15 C10 C11 C12 0.1(2) . . . . ?
C9 C10 C11 C12 -178.11(13) . . . . ?
C10 C11 C12 C13 -0.2(2) . . . . ?
C11 C12 C13 C14 -0.2(2) . . . . ?
C12 C13 C14 C15 0.6(2) . . . . ?
C11 C10 C15 C14 0.3(2) . . . . ?
C9 C10 C15 C14 178.48(13) . . . . ?
C13 C14 C15 C10 -0.6(2) . . . . ?

loop_
_cod_related_entry_id
_cod_related_entry_database
_cod_related_entry_code
1 ChemSpider 2491658
